data_4067288
loop_
_publ_author_name
'Ortega-Jim\'enez, Fernando'
'Benavides, Adriana'
'Delgado, Francisco'
'Jim\'enez-V\'azquez, Hugo A.'
'Tamariz, Joaqu\'in'

_publ_section_title
;
 Synthesis and Reactivity of \h4-Diene-Fe(CO)3Complexes
 fromexo-2-Oxazolidinone Dienes. A Facile Generation of Stable Conjugated
 Enol-Enamido Species
;
_journal_issue 1
_journal_name_full Organometallics
_journal_page_first 149
_journal_paper_doi 10.1021/om900772z
_journal_volume 29
_journal_year 2010
_chemical_compound_source 'synthesis as described'
_chemical_formula_moiety 'C19 H21 Fe1 N1 O5'
_chemical_formula_sum 'C19 H21 Fe N O5'
_chemical_formula_weight 399.22
_chemical_name_systematic
;
 Tricarbonyl-?4-[(Z)-3-hydroxy-2-(N-phenypivalamido)hexa-1,3-diene]iron(0)
;
_space_group_IT_number 14
_symmetry_cell_setting monoclinic
_symmetry_Int_Tables_number 14
_symmetry_space_group_name_Hall '-P 2yn'
_symmetry_space_group_name_H-M 'P 1 21/n 1'
_atom_sites_solution_hydrogens geom
_atom_sites_solution_primary direct
_atom_sites_solution_secondary difmap
_audit_creation_date 2009-03-10T21:03:56-00:00
_audit_creation_method 'WinGX routine CIF_UPDATE'
_cell_angle_alpha 90
_cell_angle_beta 95.760(2)
_cell_angle_gamma 90
_cell_formula_units_Z 4
_cell_length_a 6.77120(10)
_cell_length_b 26.8224(7)
_cell_length_c 10.7305(2)
_cell_measurement_reflns_used 7505
_cell_measurement_temperature 294(2)
_cell_measurement_theta_max 32.4494
_cell_measurement_theta_min 2.434
_cell_measurement_wavelength 0.71073
_cell_volume 1939.03(7)
_computing_cell_refinement
;
        CrysAlis RED, Oxford Diffraction Ltd.,
        Version 1.171.32.15 (release 10-01-2008 CrysAlis171 .NET)
        (compiled Jan 10 2008,16:37:18)
;
_computing_data_collection
;
        CrysAlis CCD, Oxford Diffraction Ltd.,
        Version 1.171.32.15 (release 10-01-2008 CrysAlis171 .NET)
        (compiled Jan 10 2008,16:37:18)
;
_computing_data_reduction
;
        CrysAlis RED, Oxford Diffraction Ltd.,
        Version 1.171.32.15 (release 10-01-2008 CrysAlis171 .NET)
        (compiled Jan 10 2008,16:37:18)
;
_computing_molecular_graphics 'PLATON (Spek, 1997)'
_computing_publication_material 'WinGX publication routines (Farrugia, 1999)'
_computing_structure_refinement 'SHELXL-97 (Sheldrick, 1997)'
_computing_structure_solution 'SIR92 (Giacovazzo et al, 1993)'
_diffrn_ambient_temperature 294(2)
_diffrn_detector CCD
_diffrn_detector_area_resol_mean 16.2257
_diffrn_measured_fraction_theta_full 0.99
_diffrn_measured_fraction_theta_max 0.893
_diffrn_measurement_device '\k-geometry diffractometer'
_diffrn_measurement_device_type 'Oxford Diffraction Xcalibur S'
_diffrn_measurement_method 'phi and omega scans'
_diffrn_orient_matrix_UB_11 0.03892692
_diffrn_orient_matrix_UB_12 0.0231618416
_diffrn_orient_matrix_UB_13 0.0232818675
_diffrn_orient_matrix_UB_21 0.0886076965
_diffrn_orient_matrix_UB_22 -0.0121345089
_diffrn_orient_matrix_UB_23 0.0244687884
_diffrn_orient_matrix_UB_31 0.041498154
_diffrn_orient_matrix_UB_32 0.0042184958
_diffrn_orient_matrix_UB_33 -0.0572272866
_diffrn_radiation_monochromator graphite
_diffrn_radiation_probe x-ray
_diffrn_radiation_type MoK\a
_diffrn_radiation_wavelength 0.71073
_diffrn_reflns_av_R_equivalents 0.0274
_diffrn_reflns_av_unetI/netI 0.0415
_diffrn_reflns_limit_h_max 10
_diffrn_reflns_limit_h_min -10
_diffrn_reflns_limit_k_max 40
_diffrn_reflns_limit_k_min -39
_diffrn_reflns_limit_l_max 16
_diffrn_reflns_limit_l_min -16
_diffrn_reflns_number 16071
_diffrn_reflns_theta_full 27.5
_diffrn_reflns_theta_max 32.53
_diffrn_reflns_theta_min 2.44
_diffrn_source 'fine-focus sealed tube'
_diffrn_standards_decay_% <2%
_diffrn_standards_interval_count 50
_diffrn_standards_number 2
_exptl_absorpt_coefficient_mu 0.805
_exptl_absorpt_correction_T_max 0.858
_exptl_absorpt_correction_T_min 0.842
_exptl_absorpt_correction_type multi-scan
_exptl_absorpt_process_details
;
        CrysAlis RED, Oxford Diffraction Ltd.,
        Version 1.171.32.15 (release 10-01-2008 CrysAlis171 .NET)
        (compiled Jan 10 2008,16:37:18)
        Empirical absorption correction using spherical harmonics,
 implemented in SCALE3 ABSPACK scaling algorithm.
;
_exptl_crystal_colour 'light yellow'
_exptl_crystal_density_diffrn 1.368
_exptl_crystal_density_method 'not measured'
_exptl_crystal_description irregular
_exptl_crystal_F_000 832
_exptl_crystal_size_max 0.28
_exptl_crystal_size_mid 0.22
_exptl_crystal_size_min 0.19
_refine_diff_density_max 0.688
_refine_diff_density_min -1.253
_refine_diff_density_rms 0.082
_refine_ls_extinction_method none
_refine_ls_goodness_of_fit_ref 1.257
_refine_ls_hydrogen_treatment mixed
_refine_ls_matrix_type full
_refine_ls_number_parameters 249
_refine_ls_number_reflns 6282
_refine_ls_number_restraints 0
_refine_ls_restrained_S_all 1.257
_refine_ls_R_factor_all 0.1216
_refine_ls_R_factor_gt 0.0924
_refine_ls_shift/su_max 0.001
_refine_ls_shift/su_mean 0
_refine_ls_structure_factor_coef Fsqd
_refine_ls_weighting_details 'calc w=1/[\s^2^(Fo^2^)+(0.0066P)^2^+6.0388P] where P=(Fo^2^+2Fc^2^)/3'
_refine_ls_weighting_scheme calc
_refine_ls_wR_factor_gt 0.1621
_refine_ls_wR_factor_ref 0.1699
_reflns_number_gt 4697
_reflns_number_total 6282
_reflns_threshold_expression >2sigma(I)
_cod_data_source_file om900772z_si_001.cif
_cod_data_source_block cmplx-10b
_cod_database_code 4067288

loop_
_symmetry_equiv_pos_as_xyz
'x, y, z'
'-x+1/2, y+1/2, -z+1/2'
'-x, -y, -z'
'x-1/2, -y-1/2, z-1/2'

loop_
_atom_site_label
_atom_site_type_symbol
_atom_site_fract_x
_atom_site_fract_y
_atom_site_fract_z
_atom_site_U_iso_or_equiv
_atom_site_adp_type
_atom_site_occupancy
_atom_site_symmetry_multiplicity
_atom_site_calc_flag
_atom_site_refinement_flags
C1 C 0.7375(6) 0.24573(19) 1.4358(5) 0.0508(12) Uani 1 1 d .
H1A H 0.8068 0.2181 1.4769 0.076 Uiso 1 1 calc R
H1B H 0.7164 0.271 1.4963 0.076 Uiso 1 1 calc R
H1C H 0.8151 0.2592 1.3736 0.076 Uiso 1 1 calc R
C2 C 0.5409(6) 0.22830(16) 1.3740(4) 0.0351(9) Uani 1 1 d .
C3 C 0.5202(5) 0.17980(14) 1.3212(3) 0.0294(8) Uani 1 1 d .
C4 C 0.3254(5) 0.16299(14) 1.2837(3) 0.0274(7) Uani 1 1 d .
C5 C 0.1683(6) 0.19796(17) 1.2943(4) 0.0344(9) Uani 1 1 d .
C6 C 0.1977(6) 0.11682(14) 1.1001(3) 0.0302(8) Uani 1 1 d .
C7 C -0.0001(7) 0.12755(17) 1.0656(4) 0.0401(10) Uani 1 1 d .
H7 H -0.0875 0.1318 1.1263 0.048 Uiso 1 1 calc R
C8 C -0.0664(8) 0.13183(19) 0.9400(4) 0.0505(12) Uani 1 1 d .
H8 H -0.1993 0.1389 0.916 0.061 Uiso 1 1 calc R
C9 C 0.0608(10) 0.1258(2) 0.8517(5) 0.0642(16) Uani 1 1 d .
H9 H 0.014 0.1285 0.7675 0.077 Uiso 1 1 calc R
C10 C 0.2568(9) 0.1159(2) 0.8845(5) 0.0621(15) Uani 1 1 d .
H10 H 0.343 0.112 0.823 0.074 Uiso 1 1 calc R
C11 C 0.3269(8) 0.11172(18) 1.0105(4) 0.0470(11) Uani 1 1 d .
H11 H 0.4607 0.1055 1.0337 0.056 Uiso 1 1 calc R
C12 C 0.3432(7) 0.07065(16) 1.2891(4) 0.0385(9) Uani 1 1 d .
C13 C 0.2491(8) 0.01962(17) 1.2533(5) 0.0518(12) Uani 1 1 d .
C14 C 0.2940(17) -0.0145(3) 1.3606(8) 0.160(5) Uani 1 1 d .
H14A H 0.2417 -0.0009 1.4333 0.24 Uiso 1 1 calc R
H14B H 0.4352 -0.0184 1.3771 0.24 Uiso 1 1 calc R
H14C H 0.2344 -0.0464 1.3412 0.24 Uiso 1 1 calc R
C15 C 0.3293(18) -0.0010(3) 1.1385(10) 0.163(5) Uani 1 1 d .
H15A H 0.2991 0.0216 1.0697 0.245 Uiso 1 1 calc R
H15B H 0.2695 -0.0328 1.1183 0.245 Uiso 1 1 calc R
H15C H 0.4705 -0.0048 1.1541 0.245 Uiso 1 1 calc R
C16 C 0.0275(11) 0.0221(3) 1.2269(11) 0.143(4) Uani 1 1 d .
H16A H -0.0287 0.0348 1.2992 0.214 Uiso 1 1 calc R
H16B H -0.0238 -0.0107 1.2077 0.214 Uiso 1 1 calc R
H16C H -0.0067 0.0438 1.1569 0.214 Uiso 1 1 calc R
C17 C 0.1567(7) 0.1411(2) 1.5052(4) 0.0455(11) Uani 1 1 d .
C18 C 0.5138(7) 0.1666(2) 1.5858(4) 0.0526(12) Uani 1 1 d .
C19 C 0.2410(6) 0.2422(2) 1.5351(4) 0.0462(11) Uani 1 1 d .
N4 N 0.2770(5) 0.11405(12) 1.2315(3) 0.0296(7) Uani 1 1 d .
O3 O 0.6808(4) 0.14954(11) 1.3220(3) 0.0406(7) Uani 1 1 d .
H3 H 0.6499 0.1211 1.3406 0.061 Uiso 1 1 calc R
O12 O 0.4728(5) 0.07281(12) 1.3774(3) 0.0522(9) Uani 1 1 d .
O17 O 0.0482(7) 0.11073(18) 1.5276(4) 0.0827(14) Uani 1 1 d .
O18 O 0.6293(7) 0.1545(2) 1.6640(4) 0.0900(15) Uani 1 1 d .
O19 O 0.1835(6) 0.27765(16) 1.5763(4) 0.0751(13) Uani 1 1 d .
Fe1 Fe 0.32981(8) 0.18704(2) 1.46514(5) 0.03345(15) Uani 1 1 d .
H2 H 0.471(7) 0.2517(18) 1.328(4) 0.049(14) Uiso 1 1 d .
H5A H 0.038(7) 0.1863(17) 1.282(4) 0.043(13) Uiso 1 1 d .
H5B H 0.190(7) 0.2299(18) 1.272(4) 0.040(13) Uiso 1 1 d .

loop_
_atom_site_aniso_label
_atom_site_aniso_U_11
_atom_site_aniso_U_22
_atom_site_aniso_U_33
_atom_site_aniso_U_23
_atom_site_aniso_U_13
_atom_site_aniso_U_12
C1 0.033(2) 0.048(3) 0.071(3) -0.018(2) 0.004(2) -0.008(2)
C2 0.0288(19) 0.036(2) 0.040(2) -0.0049(18) 0.0056(16) -0.0025(16)
C3 0.0263(16) 0.032(2) 0.0305(18) -0.0014(15) 0.0073(14) -0.0009(14)
C4 0.0308(18) 0.0298(19) 0.0215(16) 0.0000(14) 0.0019(13) -0.0001(14)
C5 0.0295(19) 0.039(2) 0.034(2) -0.0053(17) -0.0028(15) 0.0030(16)
C6 0.038(2) 0.0313(19) 0.0206(16) -0.0026(14) -0.0005(14) -0.0038(16)
C7 0.041(2) 0.045(2) 0.033(2) -0.0051(18) -0.0036(17) -0.0002(19)
C8 0.053(3) 0.057(3) 0.037(2) -0.003(2) -0.019(2) 0.000(2)
C9 0.099(5) 0.059(3) 0.031(2) -0.004(2) -0.009(3) -0.007(3)
C10 0.082(4) 0.074(4) 0.034(2) -0.007(2) 0.021(3) -0.005(3)
C11 0.052(3) 0.050(3) 0.041(2) -0.004(2) 0.012(2) 0.000(2)
C12 0.048(2) 0.031(2) 0.035(2) 0.0001(17) 0.0000(18) -0.0012(18)
C13 0.068(3) 0.031(2) 0.053(3) 0.004(2) -0.010(2) -0.009(2)
C14 0.256(12) 0.066(5) 0.134(8) 0.053(5) -0.097(8) -0.079(6)
C15 0.262(13) 0.062(5) 0.185(10) -0.068(6) 0.120(10) -0.060(7)
C16 0.086(6) 0.059(4) 0.274(13) 0.019(6) -0.033(7) -0.037(4)
C17 0.049(3) 0.064(3) 0.0246(19) -0.0058(19) 0.0101(19) -0.010(2)
C18 0.046(3) 0.073(4) 0.037(2) 0.000(2) -0.003(2) -0.008(2)
C19 0.033(2) 0.069(3) 0.037(2) -0.019(2) 0.0078(18) -0.012(2)
N4 0.0356(16) 0.0282(16) 0.0241(14) -0.0013(12) -0.0017(12) -0.0017(13)
O3 0.0261(13) 0.0393(16) 0.0569(19) -0.0061(15) 0.0062(13) 0.0034(12)
O12 0.059(2) 0.0405(18) 0.0514(19) 0.0098(15) -0.0217(16) -0.0047(16)
O17 0.090(3) 0.096(3) 0.066(3) 0.003(2) 0.027(2) -0.045(3)
O18 0.072(3) 0.132(4) 0.059(3) 0.020(3) -0.028(2) 0.006(3)
O19 0.065(2) 0.078(3) 0.086(3) -0.046(2) 0.025(2) -0.006(2)
Fe1 0.0289(3) 0.0465(3) 0.0247(2) -0.0058(3) 0.00195(18) -0.0031(3)

loop_
_atom_type_symbol
_atom_type_description
_atom_type_scat_dispersion_real
_atom_type_scat_dispersion_imag
_atom_type_scat_source
C C 0.0033 0.0016 'International Tables Vol C Tables 4.2.6.8 and 6.1.1.4'
H H 0 0 'International Tables Vol C Tables 4.2.6.8 and 6.1.1.4'
N N 0.0061 0.0033 'International Tables Vol C Tables 4.2.6.8 and 6.1.1.4'
O O 0.0106 0.006 'International Tables Vol C Tables 4.2.6.8 and 6.1.1.4'
Fe Fe 0.3463 0.8444 'International Tables Vol C Tables 4.2.6.8 and 6.1.1.4'

loop_
_geom_angle_atom_site_label_1
_geom_angle_atom_site_label_2
_geom_angle_atom_site_label_3
_geom_angle
C2 C1 H1A 109.5
C2 C1 H1B 109.5
H1A C1 H1B 109.5
C2 C1 H1C 109.5
H1A C1 H1C 109.5
H1B C1 H1C 109.5
C3 C2 C1 120.6(4)
C3 C2 Fe1 70.3(2)
C1 C2 Fe1 124.6(3)
C3 C2 H2 113(3)
C1 C2 H2 115(3)
Fe1 C2 H2 106(3)
O3 C3 C4 122.4(3)
O3 C3 C2 119.9(3)
C4 C3 C2 117.2(3)
O3 C3 Fe1 126.6(3)
C4 C3 Fe1 67.5(2)
C2 C3 Fe1 70.6(2)
C3 C4 C5 116.6(3)
C3 C4 N4 124.5(3)
C5 C4 N4 118.9(3)
C3 C4 Fe1 72.8(2)
C5 C4 Fe1 70.0(2)
N4 C4 Fe1 129.3(3)
C4 C5 Fe1 69.2(2)
C4 C5 H5A 118(3)
Fe1 C5 H5A 119(3)
C4 C5 H5B 117(3)
Fe1 C5 H5B 107(3)
H5A C5 H5B 117(4)
C11 C6 C7 120.2(4)
C11 C6 N4 118.3(4)
C7 C6 N4 121.4(3)
C8 C7 C6 119.3(4)
C8 C7 H7 120.4
C6 C7 H7 120.4
C9 C8 C7 120.4(5)
C9 C8 H8 119.8
C7 C8 H8 119.8
C8 C9 C10 121.0(5)
C8 C9 H9 119.5
C10 C9 H9 119.5
C9 C10 C11 119.6(5)
C9 C10 H10 120.2
C11 C10 H10 120.2
C6 C11 C10 119.6(5)
C6 C11 H11 120.2
C10 C11 H11 120.2
O12 C12 N4 119.0(4)
O12 C12 C13 118.7(4)
N4 C12 C13 122.2(4)
C14 C13 C16 107.4(7)
C14 C13 C15 110.4(7)
C16 C13 C15 107.4(7)
C14 C13 C12 107.9(4)
C16 C13 C12 112.8(5)
C15 C13 C12 110.9(5)
C13 C14 H14A 109.5
C13 C14 H14B 109.5
H14A C14 H14B 109.5
C13 C14 H14C 109.5
H14A C14 H14C 109.5
H14B C14 H14C 109.5
C13 C15 H15A 109.5
C13 C15 H15B 109.5
H15A C15 H15B 109.5
C13 C15 H15C 109.5
H15A C15 H15C 109.5
H15B C15 H15C 109.5
C13 C16 H16A 109.5
C13 C16 H16B 109.5
H16A C16 H16B 109.5
C13 C16 H16C 109.5
H16A C16 H16C 109.5
H16B C16 H16C 109.5
O17 C17 Fe1 177.6(5)
O18 C18 Fe1 178.4(6)
O19 C19 Fe1 178.1(5)
C12 N4 C4 122.8(3)
C12 N4 C6 123.4(3)
C4 N4 C6 112.0(3)
C3 O3 H3 109.5
C17 Fe1 C19 102.3(2)
C17 Fe1 C18 92.3(2)
C19 Fe1 C18 100.9(2)
C17 Fe1 C4 93.70(17)
C19 Fe1 C4 133.29(19)
C18 Fe1 C4 122.3(2)
C17 Fe1 C5 90.56(19)
C19 Fe1 C5 94.90(19)
C18 Fe1 C5 163.0(2)
C4 Fe1 C5 40.78(15)
C17 Fe1 C3 125.16(18)
C19 Fe1 C3 129.55(19)
C18 Fe1 C3 94.0(2)
C4 Fe1 C3 39.63(14)
C5 Fe1 C3 70.81(16)
C17 Fe1 C2 163.96(18)
C19 Fe1 C2 91.89(19)
C18 Fe1 C2 92.4(2)
C4 Fe1 C2 70.88(15)
C5 Fe1 C2 80.65(18)
C3 Fe1 C2 39.13(15)

loop_
_geom_bond_atom_site_label_1
_geom_bond_atom_site_label_2
_geom_bond_distance
C1 C2 1.501(6)
C1 H1A 0.96
C1 H1B 0.96
C1 H1C 0.96
C2 C3 1.420(5)
C2 Fe1 2.123(4)
C2 H2 0.90(5)
C3 O3 1.356(4)
C3 C4 1.414(5)
C3 Fe1 2.118(3)
C4 C5 1.431(5)
C4 N4 1.452(5)
C4 Fe1 2.049(3)
C5 Fe1 2.059(4)
C5 H5A 0.94(5)
C5 H5B 0.91(5)
C6 C11 1.370(6)
C6 C7 1.383(6)
C6 N4 1.460(4)
C7 C8 1.382(6)
C7 H7 0.93
C8 C9 1.352(8)
C8 H8 0.93
C9 C10 1.365(8)
C9 H9 0.93
C10 C11 1.392(7)
C10 H10 0.93
C11 H11 0.93
C12 O12 1.227(5)
C12 N4 1.372(5)
C12 C13 1.542(6)
C13 C14 1.479(8)
C13 C16 1.500(9)
C13 C15 1.500(9)
C14 H14A 0.96
C14 H14B 0.96
C14 H14C 0.96
C15 H15A 0.96
C15 H15B 0.96
C15 H15C 0.96
C16 H16A 0.96
C16 H16B 0.96
C16 H16C 0.96
C17 O17 1.139(6)
C17 Fe1 1.783(5)
C18 O18 1.135(6)
C18 Fe1 1.791(5)
C19 O19 1.135(6)
C19 Fe1 1.789(5)
O3 H3 0.82

loop_
_geom_hbond_atom_site_label_D
_geom_hbond_atom_site_label_H
_geom_hbond_atom_site_label_A
_geom_hbond_distance_DH
_geom_hbond_distance_HA
_geom_hbond_distance_DA
_geom_hbond_angle_DHA
O3 H3 O12 0.82 1.84 2.596(4) 153.7

loop_
_geom_torsion_atom_site_label_1
_geom_torsion_atom_site_label_2
_geom_torsion_atom_site_label_3
_geom_torsion_atom_site_label_4
_geom_torsion
C1 C2 C3 O3 -2.6(6)
Fe1 C2 C3 O3 -121.8(3)
C1 C2 C3 C4 169.6(4)
Fe1 C2 C3 C4 50.4(3)
C1 C2 C3 Fe1 119.2(4)
O3 C3 C4 C5 176.4(4)
C2 C3 C4 C5 4.4(5)
Fe1 C3 C4 C5 56.3(3)
O3 C3 C4 N4 -6.1(6)
C2 C3 C4 N4 -178.2(3)
Fe1 C3 C4 N4 -126.3(3)
O3 C3 C4 Fe1 120.1(4)
C2 C3 C4 Fe1 -51.9(3)
C3 C4 C5 Fe1 -57.8(3)
N4 C4 C5 Fe1 124.6(3)
C11 C6 C7 C8 1.6(7)
N4 C6 C7 C8 177.3(4)
C6 C7 C8 C9 -0.3(7)
C7 C8 C9 C10 -0.6(9)
C8 C9 C10 C11 0.3(9)
C7 C6 C11 C10 -1.9(7)
N4 C6 C11 C10 -177.8(4)
C9 C10 C11 C6 1.0(8)
O12 C12 C13 C14 17.6(8)
N4 C12 C13 C14 -157.6(6)
O12 C12 C13 C16 136.0(6)
N4 C12 C13 C16 -39.2(8)
O12 C12 C13 C15 -103.4(7)
N4 C12 C13 C15 81.4(7)
O12 C12 N4 C4 -11.8(6)
C13 C12 N4 C4 163.4(4)
O12 C12 N4 C6 151.6(4)
C13 C12 N4 C6 -33.2(6)
C3 C4 N4 C12 52.9(5)
C5 C4 N4 C12 -129.7(4)
Fe1 C4 N4 C12 -42.8(5)
C3 C4 N4 C6 -112.2(4)
C5 C4 N4 C6 65.2(4)
Fe1 C4 N4 C6 152.1(3)
C11 C6 N4 C12 -71.6(5)
C7 C6 N4 C12 112.6(5)
C11 C6 N4 C4 93.4(4)
C7 C6 N4 C4 -82.4(5)
C3 C4 Fe1 C17 -145.8(3)
C5 C4 Fe1 C17 86.6(3)
N4 C4 Fe1 C17 -24.9(4)
C3 C4 Fe1 C19 103.5(3)
C5 C4 Fe1 C19 -24.1(4)
N4 C4 Fe1 C19 -135.6(3)
C3 C4 Fe1 C18 -50.7(3)
C5 C4 Fe1 C18 -178.4(3)
N4 C4 Fe1 C18 70.2(4)
C3 C4 Fe1 C5 127.7(3)
N4 C4 Fe1 C5 -111.5(4)
C5 C4 Fe1 C3 -127.7(3)
N4 C4 Fe1 C3 120.9(4)
C3 C4 Fe1 C2 29.7(2)
C5 C4 Fe1 C2 -98.0(3)
N4 C4 Fe1 C2 150.6(4)
C4 C5 Fe1 C17 -95.0(3)
C4 C5 Fe1 C19 162.6(3)
C4 C5 Fe1 C18 4.8(9)
C4 C5 Fe1 C3 32.3(2)
C4 C5 Fe1 C2 71.5(2)
O3 C3 Fe1 C17 -71.1(4)
C4 C3 Fe1 C17 43.4(3)
C2 C3 Fe1 C17 175.5(3)
O3 C3 Fe1 C19 132.1(3)
C4 C3 Fe1 C19 -113.4(3)
C2 C3 Fe1 C19 18.7(3)
O3 C3 Fe1 C18 24.5(4)
C4 C3 Fe1 C18 139.0(3)
C2 C3 Fe1 C18 -88.9(3)
O3 C3 Fe1 C4 -114.5(4)
C2 C3 Fe1 C4 132.1(3)
O3 C3 Fe1 C5 -147.7(4)
C4 C3 Fe1 C5 -33.2(2)
C2 C3 Fe1 C5 98.9(3)
O3 C3 Fe1 C2 113.4(4)
C4 C3 Fe1 C2 -132.1(3)
C3 C2 Fe1 C17 -13.5(8)
C1 C2 Fe1 C17 -127.7(7)
C3 C2 Fe1 C19 -165.7(3)
C1 C2 Fe1 C19 80.1(4)
C3 C2 Fe1 C18 93.4(3)
C1 C2 Fe1 C18 -20.8(4)
C3 C2 Fe1 C4 -30.0(2)
C1 C2 Fe1 C4 -144.2(4)
C3 C2 Fe1 C5 -71.0(2)
C1 C2 Fe1 C5 174.8(4)
C1 C2 Fe1 C3 -114.2(5)
